data_7062093
loop_
_publ_author_name
'He, Hangli'
'Yan, Zhewei'
'Wang, Junyong'
'Yan, Qiongjiao'
'Wang, Wei'
'Wang, Haifeng'
'Chen, Fener'

_publ_section_title
;
 A solvent controlled three-component reaction of diazo compounds for the
 synthesis of hydrazone compounds under Br\/onsted acid catalysis
;
_journal_issue 47
_journal_name_full 'New Journal of Chemistry'
_journal_page_first 22513
_journal_page_last 22517
_journal_paper_doi 10.1039/D2NJ04983J
_journal_volume 46
_journal_year 2022
_chemical_absolute_configuration ad
_chemical_formula_sum 'C19 H14 Cl2 N2 O5'
_chemical_formula_weight 421.22
_space_group_crystal_system orthorhombic
_space_group_IT_number 19
_space_group_name_Hall 'P 2ac 2ab'
_space_group_name_H-M_alt 'P 21 21 21'
_atom_sites_solution_hydrogens mixed
_audit_creation_method SHELXL-2014/7
_audit_update_record
;
2022-09-07 deposited with the CCDC.	2022-11-07 downloaded from the CCDC.
;
_cell_angle_alpha 90
_cell_angle_beta 90
_cell_angle_gamma 90
_cell_formula_units_Z 8
_cell_length_a 13.1812(18)
_cell_length_b 14.144(2)
_cell_length_c 20.391(3)
_cell_measurement_reflns_used 3392
_cell_measurement_temperature 296(2)
_cell_measurement_theta_max 18.39
_cell_measurement_theta_min 2.34
_cell_volume 3801.6(9)
_computing_structure_refinement 'SHELXL-2014/7 (Sheldrick, 2014)'
_diffrn_ambient_temperature 296(2)
_diffrn_measured_fraction_theta_full 0.999
_diffrn_measured_fraction_theta_max 0.999
_diffrn_measurement_device_type ccd
_diffrn_radiation_type MoK\a
_diffrn_radiation_wavelength 0.71073
_diffrn_reflns_av_R_equivalents 0.1249
_diffrn_reflns_av_unetI/netI 0.1359
_diffrn_reflns_Laue_measured_fraction_full 0.999
_diffrn_reflns_Laue_measured_fraction_max 0.999
_diffrn_reflns_limit_h_max 15
_diffrn_reflns_limit_h_min -13
_diffrn_reflns_limit_k_max 16
_diffrn_reflns_limit_k_min -16
_diffrn_reflns_limit_l_max 24
_diffrn_reflns_limit_l_min -20
_diffrn_reflns_number 32402
_diffrn_reflns_point_group_measured_fraction_full 0.999
_diffrn_reflns_point_group_measured_fraction_max 0.999
_diffrn_reflns_theta_full 24.998
_diffrn_reflns_theta_max 24.998
_diffrn_reflns_theta_min 2.112
_exptl_absorpt_coefficient_mu 0.376
_exptl_absorpt_correction_type multi-scan
_exptl_absorpt_process_details sadabs
_exptl_crystal_colour colorless
_exptl_crystal_density_diffrn 1.472
_exptl_crystal_description block
_exptl_crystal_F_000 1728
_exptl_crystal_size_max 0.200
_exptl_crystal_size_mid 0.200
_exptl_crystal_size_min 0.200
_exptl_transmission_factor_max 0.864
_exptl_transmission_factor_min 0.864
_refine_diff_density_max 0.223
_refine_diff_density_min -0.245
_refine_diff_density_rms 0.051
_refine_ls_abs_structure_details
;
 Flack x determined using 857 quotients [(I+)-(I-)]/[(I+)+(I-)]
 (Parsons, Flack and Wagner, Acta Cryst. B69 (2013) 249-259).
;
_refine_ls_abs_structure_Flack 0.05(6)
_refine_ls_extinction_method none
_refine_ls_goodness_of_fit_ref 0.970
_refine_ls_hydrogen_treatment constr
_refine_ls_matrix_type full
_refine_ls_number_parameters 477
_refine_ls_number_reflns 6675
_refine_ls_number_restraints 58
_refine_ls_restrained_S_all 0.973
_refine_ls_R_factor_all 0.2151
_refine_ls_R_factor_gt 0.0690
_refine_ls_shift/su_max 0.000
_refine_ls_shift/su_mean 0.000
_refine_ls_structure_factor_coef Fsqd
_refine_ls_weighting_details 'w=1/[\s^2^(Fo^2^)+(0.0850P)^2^] where P=(Fo^2^+2Fc^2^)/3'
_refine_ls_weighting_scheme calc
_refine_ls_wR_factor_gt 0.1484
_refine_ls_wR_factor_ref 0.1926
_reflns_Friedel_coverage 0.787
_reflns_Friedel_fraction_full 0.998
_reflns_Friedel_fraction_max 0.998
_reflns_number_gt 2768
_reflns_number_total 6675
_reflns_threshold_expression 'I > 2\s(I)'
_cod_data_source_file d2nj04983j2.cif
_cod_data_source_block 1_a
_cod_depositor_comments 'Adding full bibliography for 7062093--7062094.cif.'
_cod_database_code 7062093
_shelx_shelxl_version_number 2014/7
_shelx_space_group_comment
;
The symmetry employed for this shelxl refinement is uniquely defined
by the following loop, which should always be used as a source of
symmetry information in preference to the above space-group names.
They are only intended as comments.
;
_shelx_estimated_absorpt_t_min 0.929
_shelx_estimated_absorpt_t_max 0.929

loop_
_space_group_symop_operation_xyz
'x, y, z'
'-x+1/2, -y, z+1/2'
'-x, y+1/2, -z+1/2'
'x+1/2, -y+1/2, -z'

loop_
_atom_site_label
_atom_site_type_symbol
_atom_site_fract_x
_atom_site_fract_y
_atom_site_fract_z
_atom_site_U_iso_or_equiv
_atom_site_adp_type
_atom_site_occupancy
_atom_site_site_symmetry_order
_atom_site_calc_flag
_atom_site_refinement_flags_posn
_atom_site_refinement_flags_adp
_atom_site_refinement_flags_occupancy
_atom_site_disorder_assembly
_atom_site_disorder_group
C1 C 0.2165(9) 0.6066(8) 0.9109(5) 0.072(3) Uani 1 1 d . . . . .
C2 C 0.2861(5) 0.6675(4) 0.9476(4) 0.066(3) Uani 1 1 d G . . . .
C3 C 0.2745(5) 0.7142(5) 1.0071(4) 0.075(3) Uani 1 1 d G . . . .
H3 H 0.2141 0.7087 1.0304 0.090 Uiso 1 1 calc R U . . .
C4 C 0.3533(7) 0.7689(5) 1.0319(3) 0.083(3) Uani 1 1 d G . . . .
H4 H 0.3455 0.8002 1.0717 0.100 Uiso 1 1 calc R U . . .
C5 C 0.4435(6) 0.7770(5) 0.9971(5) 0.089(4) Uani 1 1 d G . . . .
H5 H 0.4962 0.8137 1.0137 0.106 Uiso 1 1 calc R U . . .
C6 C 0.4551(5) 0.7303(6) 0.9376(4) 0.082(3) Uani 1 1 d G . . . .
H6 H 0.5155 0.7357 0.9143 0.098 Uiso 1 1 calc R U . . .
C7 C 0.3764(6) 0.6755(5) 0.9129(3) 0.067(3) Uani 1 1 d G . . . .
C8 C 0.3697(8) 0.6181(7) 0.8533(5) 0.065(3) Uani 1 1 d . . . . .
C9 C 0.2248(8) 0.4141(8) 0.7191(5) 0.074(3) Uani 1 1 d . . . . .
C10 C 0.2038(6) 0.4569(4) 0.6517(3) 0.064(3) Uani 1 1 d G . . . .
C15 C 0.2823(4) 0.4872(5) 0.6113(4) 0.067(3) Uani 1 1 d G . . . .
C14 C 0.2605(5) 0.5293(5) 0.5513(3) 0.072(3) Uani 1 1 d G . . . .
H14 H 0.3130 0.5495 0.5243 0.086 Uiso 1 1 calc R U . . .
C13 C 0.1603(6) 0.5410(4) 0.5318(3) 0.074(3) Uani 1 1 d G . . . .
C12 C 0.0818(4) 0.5107(5) 0.5722(4) 0.082(3) Uani 1 1 d G . . . .
H12 H 0.0148 0.5186 0.5591 0.098 Uiso 1 1 calc R U . . .
C11 C 0.1036(5) 0.4687(5) 0.6322(3) 0.076(3) Uani 1 1 d G . . . .
H11 H 0.0511 0.4484 0.6592 0.091 Uiso 1 1 calc R U . . .
C16 C 0.2917(10) 0.3240(8) 0.7146(7) 0.087(4) Uani 1 1 d . . . . .
C17 C 0.4112(11) 0.2320(10) 0.7721(7) 0.121(5) Uani 1 1 d . . . . .
H17A H 0.3727 0.1762 0.7600 0.146 Uiso 1 1 calc R U . . .
H17B H 0.4667 0.2387 0.7412 0.146 Uiso 1 1 calc R U . . .
C18 C 0.4513(12) 0.2204(11) 0.8373(6) 0.139(6) Uani 1 1 d . . . . .
H18A H 0.5030 0.1726 0.8369 0.208 Uiso 1 1 calc R U . . .
H18B H 0.3978 0.2019 0.8665 0.208 Uiso 1 1 calc R U . . .
H18C H 0.4800 0.2792 0.8519 0.208 Uiso 1 1 calc R U . . .
C19 C 0.6820(9) 0.3826(8) 0.6867(6) 0.079(3) Uani 1 1 d . . . . .
C20 C 0.7479(5) 0.3189(5) 0.7211(4) 0.070(3) Uani 1 1 d G . . . .
C21 C 0.7363(6) 0.2762(6) 0.7821(4) 0.086(3) Uani 1 1 d G . . . .
H21 H 0.6772 0.2858 0.8061 0.104 Uiso 1 1 calc R U . . .
C22 C 0.8130(8) 0.2193(5) 0.8071(3) 0.087(3) Uani 1 1 d G . . . .
H22 H 0.8053 0.1908 0.8479 0.104 Uiso 1 1 calc R U . . .
C23 C 0.9014(6) 0.2050(5) 0.7712(5) 0.097(4) Uani 1 1 d G . . . .
H23 H 0.9527 0.1669 0.7880 0.117 Uiso 1 1 calc R U . . .
C24 C 0.9130(5) 0.2476(6) 0.7103(4) 0.086(3) Uani 1 1 d G . . . .
H24 H 0.9721 0.2380 0.6862 0.103 Uiso 1 1 calc R U . . .
C25 C 0.8363(6) 0.3046(5) 0.6852(3) 0.068(3) Uani 1 1 d G . . . .
C26 C 0.8308(9) 0.3585(7) 0.6243(6) 0.070(3) Uani 1 1 d . . . . .
C27 C 0.6955(9) 0.5683(8) 0.4932(5) 0.073(3) Uani 1 1 d . . . . .
C28 C 0.6862(6) 0.5286(4) 0.4231(3) 0.065(3) Uani 1 1 d G . . . .
C33 C 0.7713(4) 0.5129(5) 0.3843(4) 0.068(3) Uani 1 1 d G . . . .
C32 C 0.7603(5) 0.4780(5) 0.3210(3) 0.076(3) Uani 1 1 d G . . . .
H32 H 0.8172 0.4675 0.2951 0.091 Uiso 1 1 calc R U . . .
C31 C 0.6641(6) 0.4587(4) 0.2965(3) 0.069(3) Uani 1 1 d G . . . .
C30 C 0.5790(5) 0.4744(5) 0.3352(4) 0.081(3) Uani 1 1 d G . . . .
H30 H 0.5146 0.4616 0.3188 0.097 Uiso 1 1 calc R U . . .
C29 C 0.5901(5) 0.5094(5) 0.3985(3) 0.073(3) Uani 1 1 d G . . . .
H29 H 0.5331 0.5199 0.4244 0.087 Uiso 1 1 calc R U . . .
C34 C 0.7577(11) 0.6616(9) 0.4922(7) 0.096(4) Uani 1 1 d . . . . .
C35A C 0.912(2) 0.735(2) 0.544(2) 0.123(6) Uani 0.44(2) 1 d D U P A 1
H35A H 0.9756 0.7039 0.5532 0.148 Uiso 0.44(2) 1 calc R U P A 1
H35B H 0.9167 0.7717 0.5040 0.148 Uiso 0.44(2) 1 calc R U P A 1
C36A C 0.875(4) 0.791(2) 0.5999(16) 0.126(8) Uani 0.44(2) 1 d D U P A 1
H36A H 0.9224 0.8411 0.6091 0.190 Uiso 0.44(2) 1 calc R U P A 1
H36B H 0.8100 0.8184 0.5893 0.190 Uiso 0.44(2) 1 calc R U P A 1
H36C H 0.8681 0.7515 0.6378 0.190 Uiso 0.44(2) 1 calc R U P A 1
C36B C 0.944(2) 0.751(2) 0.5958(14) 0.121(7) Uani 0.56(2) 1 d D U P A 2
H36D H 0.9808 0.8094 0.6005 0.181 Uiso 0.56(2) 1 calc R U P A 2
H36E H 0.9102 0.7365 0.6361 0.181 Uiso 0.56(2) 1 calc R U P A 2
H36F H 0.9912 0.7012 0.5854 0.181 Uiso 0.56(2) 1 calc R U P A 2
C35B C 0.869(2) 0.7601(15) 0.5425(16) 0.125(5) Uani 0.56(2) 1 d D U P A 2
H35C H 0.9016 0.7736 0.5008 0.150 Uiso 0.56(2) 1 calc R U P A 2
H35D H 0.8198 0.8091 0.5520 0.150 Uiso 0.56(2) 1 calc R U P A 2
Cl1 Cl 0.1330(2) 0.5905(2) 0.45743(13) 0.0963(10) Uani 1 1 d . . . . .
Cl2 Cl 0.4075(2) 0.4699(2) 0.63051(14) 0.0904(10) Uani 1 1 d . . . . .
Cl3 Cl 0.6524(3) 0.4203(3) 0.21643(14) 0.1081(11) Uani 1 1 d . . . . .
Cl4 Cl 0.8912(2) 0.5342(3) 0.41064(16) 0.1030(11) Uani 1 1 d . . . . .
N1 N 0.2723(7) 0.5794(6) 0.8549(4) 0.063(2) Uani 1 1 d . . . . .
N2 N 0.2276(6) 0.5125(6) 0.8135(5) 0.069(2) Uani 1 1 d . . . . .
C38 C 0.2767(8) 0.4890(7) 0.7631(5) 0.071(3) Uani 1 1 d . . . . .
H38 H 0.3397 0.5149 0.7530 0.085 Uiso 1 1 calc R U . . .
N4 N 0.7343(6) 0.4033(6) 0.6266(4) 0.065(2) Uani 1 1 d . . . . .
N5 N 0.6945(6) 0.4685(6) 0.5856(5) 0.072(2) Uani 1 1 d . . . . .
C37 C 0.7439(8) 0.4951(7) 0.5355(5) 0.069(3) Uani 1 1 d . . . . .
H37 H 0.8073 0.4701 0.5255 0.083 Uiso 1 1 calc R U . . .
O1 O 0.1329(6) 0.5800(6) 0.9238(4) 0.090(2) Uani 1 1 d . . . . .
O2 O 0.4308(6) 0.6061(6) 0.8116(4) 0.095(3) Uani 1 1 d . . . . .
O3 O 0.1340(5) 0.3826(5) 0.7470(3) 0.083(2) Uani 1 1 d . . . . .
H3A H 0.1250 0.4115 0.7814 0.125 Uiso 1 1 d R U . . .
O4 O 0.2886(8) 0.2718(6) 0.6709(4) 0.126(4) Uani 1 1 d . . . . .
O5 O 0.3462(6) 0.3147(5) 0.7686(4) 0.090(2) Uani 1 1 d . . . . .
O6 O 0.5995(6) 0.4105(7) 0.6996(4) 0.106(3) Uani 1 1 d . . . . .
O7 O 0.8913(5) 0.3650(5) 0.5813(4) 0.088(2) Uani 1 1 d . . . . .
O8 O 0.5985(7) 0.5917(6) 0.5163(4) 0.105(3) Uani 1 1 d . . . . .
H8 H 0.5888 0.5656 0.5516 0.158 Uiso 1 1 d R U . . .
O9 O 0.7467(9) 0.7202(6) 0.4520(5) 0.140(4) Uani 1 1 d . . . . .
O10 O 0.8214(7) 0.6646(5) 0.5426(5) 0.127(3) Uani 1 1 d D U . . .

loop_
_atom_site_aniso_label
_atom_site_aniso_U_11
_atom_site_aniso_U_22
_atom_site_aniso_U_33
_atom_site_aniso_U_23
_atom_site_aniso_U_13
_atom_site_aniso_U_12
C1 0.076(8) 0.068(7) 0.071(8) 0.007(6) -0.003(7) -0.006(7)
C2 0.078(8) 0.059(7) 0.060(7) 0.003(6) -0.011(6) 0.012(6)
C3 0.074(8) 0.066(7) 0.086(9) 0.001(7) -0.002(7) 0.012(7)
C4 0.091(9) 0.067(7) 0.091(9) -0.017(7) -0.026(8) 0.006(7)
C5 0.091(10) 0.084(9) 0.090(10) -0.015(8) -0.023(8) -0.008(8)
C6 0.066(8) 0.086(8) 0.095(10) 0.001(8) -0.006(7) -0.002(7)
C7 0.062(7) 0.062(7) 0.077(8) 0.001(7) -0.013(7) 0.002(6)
C8 0.055(8) 0.068(7) 0.071(8) 0.006(6) 0.007(6) 0.005(6)
C9 0.066(7) 0.068(7) 0.087(8) -0.014(7) -0.006(6) -0.010(7)
C10 0.077(8) 0.054(6) 0.060(7) 0.000(5) -0.013(6) 0.000(6)
C15 0.040(6) 0.078(8) 0.084(8) -0.015(7) -0.004(6) 0.015(6)
C14 0.076(8) 0.067(7) 0.072(8) -0.016(6) 0.003(6) -0.007(6)
C13 0.076(7) 0.060(7) 0.086(8) -0.008(6) -0.003(7) -0.001(6)
C12 0.072(7) 0.090(9) 0.083(8) 0.008(7) -0.009(7) 0.002(7)
C11 0.061(7) 0.085(8) 0.082(8) -0.021(7) -0.010(6) -0.011(7)
C16 0.120(10) 0.059(8) 0.081(9) -0.012(7) -0.018(9) 0.005(8)
C17 0.134(12) 0.108(11) 0.122(13) -0.024(9) -0.021(9) 0.055(10)
C18 0.178(14) 0.152(14) 0.086(10) 0.011(10) 0.002(10) 0.085(12)
C19 0.064(8) 0.077(8) 0.096(10) -0.008(7) -0.017(8) -0.001(7)
C20 0.066(8) 0.078(8) 0.065(7) -0.004(7) -0.007(6) -0.004(6)
C21 0.082(9) 0.092(9) 0.085(10) -0.007(8) 0.003(7) 0.011(8)
C22 0.116(10) 0.074(8) 0.071(8) -0.002(7) 0.007(8) -0.003(8)
C23 0.106(11) 0.092(9) 0.094(10) 0.014(8) -0.014(8) 0.021(9)
C24 0.077(8) 0.064(8) 0.117(11) -0.014(8) 0.001(8) 0.013(7)
C25 0.064(7) 0.051(7) 0.088(8) -0.013(6) -0.004(7) -0.005(6)
C26 0.087(10) 0.054(7) 0.070(8) 0.002(6) -0.006(7) -0.003(7)
C27 0.083(8) 0.073(8) 0.064(7) -0.003(6) -0.005(6) 0.014(7)
C28 0.071(7) 0.044(6) 0.082(8) 0.008(6) -0.005(7) 0.002(6)
C33 0.066(7) 0.063(7) 0.076(7) -0.003(6) -0.016(6) -0.013(6)
C32 0.078(8) 0.066(7) 0.085(8) 0.001(6) 0.005(7) -0.001(7)
C31 0.078(7) 0.067(7) 0.063(6) -0.007(6) -0.006(6) -0.007(6)
C30 0.083(8) 0.057(7) 0.102(9) 0.003(7) -0.013(7) -0.005(7)
C29 0.069(7) 0.076(8) 0.074(7) -0.009(6) -0.011(6) 0.008(6)
C34 0.133(11) 0.067(9) 0.086(10) -0.011(8) -0.015(9) 0.002(9)
C35A 0.173(12) 0.065(10) 0.131(10) 0.004(10) -0.056(11) -0.022(9)
C36A 0.172(18) 0.079(14) 0.128(15) 0.016(12) -0.040(16) 0.004(14)
C36B 0.147(17) 0.075(14) 0.141(14) 0.017(13) -0.040(13) -0.023(13)
C35B 0.180(12) 0.057(9) 0.137(10) 0.005(9) -0.054(10) -0.013(9)
Cl1 0.100(2) 0.107(2) 0.0819(19) 0.0084(19) -0.0256(17) 0.004(2)
Cl2 0.0634(16) 0.111(2) 0.096(2) -0.005(2) -0.0046(15) 0.0077(17)
Cl3 0.126(3) 0.118(2) 0.080(2) -0.0209(19) -0.0070(19) -0.029(2)
Cl4 0.0714(19) 0.130(3) 0.107(2) -0.004(2) -0.0094(16) -0.0154(19)
N1 0.071(6) 0.060(6) 0.060(5) -0.002(5) -0.012(5) 0.007(5)
N2 0.065(5) 0.065(6) 0.075(6) 0.003(5) -0.004(5) 0.000(5)
C38 0.065(7) 0.073(8) 0.074(7) 0.001(7) 0.001(6) 0.005(6)
N4 0.056(6) 0.073(6) 0.065(6) -0.001(5) 0.000(5) 0.004(5)
N5 0.075(6) 0.065(6) 0.076(6) -0.001(5) -0.017(5) 0.006(5)
C37 0.068(7) 0.065(7) 0.073(7) -0.002(7) -0.021(6) 0.004(6)
O1 0.064(5) 0.112(6) 0.095(5) -0.008(5) 0.004(4) -0.011(5)
O2 0.076(5) 0.111(7) 0.097(6) -0.007(5) 0.016(5) -0.012(5)
O3 0.075(5) 0.085(5) 0.090(5) 0.004(4) -0.003(4) -0.025(4)
O4 0.207(10) 0.082(6) 0.090(6) -0.023(5) -0.040(7) 0.038(7)
O5 0.118(6) 0.082(6) 0.070(5) -0.004(4) -0.019(5) 0.024(5)
O6 0.069(5) 0.160(8) 0.090(6) 0.004(6) 0.005(5) 0.026(6)
O7 0.067(5) 0.101(6) 0.095(6) 0.015(5) 0.017(5) 0.009(5)
O8 0.123(7) 0.109(6) 0.085(5) -0.008(5) -0.003(5) 0.049(6)
O9 0.247(12) 0.060(5) 0.114(7) 0.002(5) -0.055(8) -0.001(7)
O10 0.178(8) 0.069(5) 0.134(7) 0.007(5) -0.068(7) -0.026(5)

loop_
_atom_type_symbol
_atom_type_description
_atom_type_scat_dispersion_real
_atom_type_scat_dispersion_imag
_atom_type_scat_source
C C 0.0033 0.0016 'International Tables Vol C Tables 4.2.6.8 and 6.1.1.4'
H H 0.0000 0.0000 'International Tables Vol C Tables 4.2.6.8 and 6.1.1.4'
N N 0.0061 0.0033 'International Tables Vol C Tables 4.2.6.8 and 6.1.1.4'
O O 0.0106 0.0060 'International Tables Vol C Tables 4.2.6.8 and 6.1.1.4'
Cl Cl 0.1484 0.1585 'International Tables Vol C Tables 4.2.6.8 and 6.1.1.4'

loop_
_geom_angle_atom_site_label_1
_geom_angle_atom_site_label_2
_geom_angle_atom_site_label_3
_geom_angle
_geom_angle_site_symmetry_1
_geom_angle_site_symmetry_3
_geom_angle_publ_flag
O1 C1 N1 125.0(11) . . ?
O1 C1 C2 130.7(11) . . ?
N1 C1 C2 104.3(9) . . ?
C3 C2 C7 120.0 . . ?
C3 C2 C1 131.1(8) . . ?
C7 C2 C1 108.9(8) . . ?
C2 C3 C4 120.0 . . ?
C2 C3 H3 120.0 . . ?
C4 C3 H3 120.0 . . ?
C3 C4 C5 120.0 . . ?
C3 C4 H4 120.0 . . ?
C5 C4 H4 120.0 . . ?
C6 C5 C4 120.0 . . ?
C6 C5 H5 120.0 . . ?
C4 C5 H5 120.0 . . ?
C5 C6 C7 120.0 . . ?
C5 C6 H6 120.0 . . ?
C7 C6 H6 120.0 . . ?
C6 C7 C2 120.0 . . ?
C6 C7 C8 130.9(7) . . ?
C2 C7 C8 109.0(7) . . ?
O2 C8 N1 125.9(10) . . ?
O2 C8 C7 129.4(10) . . ?
N1 C8 C7 104.6(9) . . ?
O3 C9 C10 109.7(8) . . ?
O3 C9 C38 111.2(9) . . ?
C10 C9 C38 109.3(8) . . ?
O3 C9 C16 104.4(9) . . ?
C10 C9 C16 111.9(9) . . ?
C38 C9 C16 110.2(9) . . ?
C15 C10 C11 120.0 . . ?
C15 C10 C9 121.4(6) . . ?
C11 C10 C9 118.5(6) . . ?
C14 C15 C10 120.0 . . ?
C14 C15 Cl2 117.5(5) . . ?
C10 C15 Cl2 122.5(5) . . ?
C15 C14 C13 120.0 . . ?
C15 C14 H14 120.0 . . ?
C13 C14 H14 120.0 . . ?
C14 C13 C12 120.0 . . ?
C14 C13 Cl1 120.3(5) . . ?
C12 C13 Cl1 119.7(5) . . ?
C11 C12 C13 120.0 . . ?
C11 C12 H12 120.0 . . ?
C13 C12 H12 120.0 . . ?
C12 C11 C10 120.0 . . ?
C12 C11 H11 120.0 . . ?
C10 C11 H11 120.0 . . ?
O4 C16 O5 126.6(12) . . ?
O4 C16 C9 123.4(12) . . ?
O5 C16 C9 109.9(10) . . ?
C18 C17 O5 110.7(11) . . ?
C18 C17 H17A 109.5 . . ?
O5 C17 H17A 109.5 . . ?
C18 C17 H17B 109.5 . . ?
O5 C17 H17B 109.5 . . ?
H17A C17 H17B 108.1 . . ?
C17 C18 H18A 109.5 . . ?
C17 C18 H18B 109.5 . . ?
H18A C18 H18B 109.5 . . ?
C17 C18 H18C 109.5 . . ?
H18A C18 H18C 109.5 . . ?
H18B C18 H18C 109.5 . . ?
O6 C19 C20 130.9(12) . . ?
O6 C19 N4 124.2(11) . . ?
C20 C19 N4 104.8(10) . . ?
C21 C20 C25 120.0 . . ?
C21 C20 C19 130.0(8) . . ?
C25 C20 C19 109.9(8) . . ?
C20 C21 C22 120.0 . . ?
C20 C21 H21 120.0 . . ?
C22 C21 H21 120.0 . . ?
C23 C22 C21 120.0 . . ?
C23 C22 H22 120.0 . . ?
C21 C22 H22 120.0 . . ?
C24 C23 C22 120.0 . . ?
C24 C23 H23 120.0 . . ?
C22 C23 H23 120.0 . . ?
C23 C24 C25 120.0 . . ?
C23 C24 H24 120.0 . . ?
C25 C24 H24 120.0 . . ?
C24 C25 C20 120.0 . . ?
C24 C25 C26 130.7(8) . . ?
C20 C25 C26 109.3(8) . . ?
O7 C26 N4 126.0(10) . . ?
O7 C26 C25 129.5(11) . . ?
N4 C26 C25 104.5(9) . . ?
O8 C27 C37 111.1(9) . . ?
O8 C27 C28 108.9(8) . . ?
C37 C27 C28 108.5(8) . . ?
O8 C27 C34 106.6(9) . . ?
C37 C27 C34 111.9(10) . . ?
C28 C27 C34 109.8(9) . . ?
C33 C28 C29 120.0 . . ?
C33 C28 C27 121.4(7) . . ?
C29 C28 C27 118.6(7) . . ?
C28 C33 C32 120.0 . . ?
C28 C33 Cl4 122.9(5) . . ?
C32 C33 Cl4 117.1(5) . . ?
C31 C32 C33 120.0 . . ?
C31 C32 H32 120.0 . . ?
C33 C32 H32 120.0 . . ?
C32 C31 C30 120.0 . . ?
C32 C31 Cl3 118.9(5) . . ?
C30 C31 Cl3 121.0(5) . . ?
C31 C30 C29 120.0 . . ?
C31 C30 H30 120.0 . . ?
C29 C30 H30 120.0 . . ?
C30 C29 C28 120.0 . . ?
C30 C29 H29 120.0 . . ?
C28 C29 H29 120.0 . . ?
O9 C34 O10 126.5(13) . . ?
O9 C34 C27 123.0(13) . . ?
O10 C34 C27 110.5(11) . . ?
C36A C35A O10 96(2) . . ?
C36A C35A H35A 112.5 . . ?
O10 C35A H35A 112.5 . . ?
C36A C35A H35B 112.5 . . ?
O10 C35A H35B 112.5 . . ?
H35A C35A H35B 110.0 . . ?
C35A C36A H36A 109.5 . . ?
C35A C36A H36B 109.5 . . ?
H36A C36A H36B 109.5 . . ?
C35A C36A H36C 109.5 . . ?
H36A C36A H36C 109.5 . . ?
H36B C36A H36C 109.5 . . ?
C35B C36B H36D 109.5 . . ?
C35B C36B H36E 109.5 . . ?
H36D C36B H36E 109.5 . . ?
C35B C36B H36F 109.5 . . ?
H36D C36B H36F 109.5 . . ?
H36E C36B H36F 109.5 . . ?
C36B C35B O10 101.8(17) . . ?
C36B C35B H35C 111.4 . . ?
O10 C35B H35C 111.4 . . ?
C36B C35B H35D 111.4 . . ?
O10 C35B H35D 111.4 . . ?
H35C C35B H35D 109.3 . . ?
C8 N1 N2 129.7(9) . . ?
C8 N1 C1 113.1(9) . . ?
N2 N1 C1 116.9(9) . . ?
C38 N2 N1 117.0(8) . . ?
N2 C38 C9 115.2(10) . . ?
N2 C38 H38 122.4 . . ?
C9 C38 H38 122.4 . . ?
N5 N4 C26 129.2(9) . . ?
N5 N4 C19 118.8(9) . . ?
C26 N4 C19 111.4(9) . . ?
C37 N5 N4 120.1(9) . . ?
N5 C37 C27 116.9(10) . . ?
N5 C37 H37 121.5 . . ?
C27 C37 H37 121.5 . . ?
C9 O3 H3A 108.2 . . ?
C16 O5 C17 116.3(9) . . ?
C27 O8 H8 109.3 . . ?
C34 O10 C35B 107.2(12) . . ?
C34 O10 C35A 121.4(19) . . ?

loop_
_geom_bond_atom_site_label_1
_geom_bond_atom_site_label_2
_geom_bond_distance
_geom_bond_site_symmetry_2
_geom_bond_publ_flag
C1 O1 1.193(12) . ?
C1 N1 1.412(12) . ?
C1 C2 1.464(12) . ?
C2 C3 1.3900 . ?
C2 C7 1.3900 . ?
C3 C4 1.3900 . ?
C3 H3 0.9300 . ?
C4 C5 1.3900 . ?
C4 H4 0.9300 . ?
C5 C6 1.3900 . ?
C5 H5 0.9300 . ?
C6 C7 1.3900 . ?
C6 H6 0.9300 . ?
C7 C8 1.465(12) . ?
C8 O2 1.182(10) . ?
C8 N1 1.396(13) . ?
C9 O3 1.397(11) . ?
C9 C10 1.527(11) . ?
C9 C38 1.547(13) . ?
C9 C16 1.552(15) . ?
C10 C15 1.3900 . ?
C10 C11 1.3900 . ?
C15 C14 1.3900 . ?
C15 Cl2 1.714(6) . ?
C14 C13 1.3900 . ?
C14 H14 0.9300 . ?
C13 C12 1.3900 . ?
C13 Cl1 1.708(6) . ?
C12 C11 1.3900 . ?
C12 H12 0.9300 . ?
C11 H11 0.9300 . ?
C16 O4 1.156(12) . ?
C16 O5 1.322(13) . ?
C17 C18 1.440(15) . ?
C17 O5 1.451(13) . ?
C17 H17A 0.9700 . ?
C17 H17B 0.9700 . ?
C18 H18A 0.9600 . ?
C18 H18B 0.9600 . ?
C18 H18C 0.9600 . ?
C19 O6 1.186(12) . ?
C19 C20 1.436(12) . ?
C19 N4 1.436(13) . ?
C20 C21 1.3900 . ?
C20 C25 1.3900 . ?
C21 C22 1.3900 . ?
C21 H21 0.9300 . ?
C22 C23 1.3900 . ?
C22 H22 0.9300 . ?
C23 C24 1.3900 . ?
C23 H23 0.9300 . ?
C24 C25 1.3900 . ?
C24 H24 0.9300 . ?
C25 C26 1.459(12) . ?
C26 O7 1.190(12) . ?
C26 N4 1.422(13) . ?
C27 O8 1.402(12) . ?
C27 C37 1.490(13) . ?
C27 C28 1.542(11) . ?
C27 C34 1.553(16) . ?
C28 C33 1.3900 . ?
C28 C29 1.3900 . ?
C33 C32 1.3900 . ?
C33 Cl4 1.695(6) . ?
C32 C31 1.3900 . ?
C32 H32 0.9300 . ?
C31 C30 1.3900 . ?
C31 Cl3 1.727(6) . ?
C30 C29 1.3900 . ?
C30 H30 0.9300 . ?
C29 H29 0.9300 . ?
C34 O9 1.174(13) . ?
C34 O10 1.328(14) . ?
C35A C36A 1.47(3) . ?
C35A O10 1.55(2) . ?
C35A H35A 0.9700 . ?
C35A H35B 0.9700 . ?
C36A H36A 0.9600 . ?
C36A H36B 0.9600 . ?
C36A H36C 0.9600 . ?
C36B C35B 1.48(2) . ?
C36B H36D 0.9600 . ?
C36B H36E 0.9600 . ?
C36B H36F 0.9600 . ?
C35B O10 1.490(19) . ?
C35B H35C 0.9700 . ?
C35B H35D 0.9700 . ?
N1 N2 1.399(10) . ?
N2 C38 1.260(11) . ?
C38 H38 0.9300 . ?
N4 N5 1.350(10) . ?
N5 C37 1.269(12) . ?
C37 H37 0.9300 . ?
O3 H3A 0.8199 . ?
O8 H8 0.8201 . ?

loop_
_geom_torsion_atom_site_label_1
_geom_torsion_atom_site_label_2
_geom_torsion_atom_site_label_3
_geom_torsion_atom_site_label_4
_geom_torsion
_geom_torsion_site_symmetry_1
_geom_torsion_site_symmetry_2
_geom_torsion_site_symmetry_3
_geom_torsion_site_symmetry_4
_geom_torsion_publ_flag
O1 C1 C2 C3 -2.0(16) . . . . ?
N1 C1 C2 C3 -179.0(5) . . . . ?
O1 C1 C2 C7 178.2(10) . . . . ?
N1 C1 C2 C7 1.2(8) . . . . ?
C7 C2 C3 C4 0.0 . . . . ?
C1 C2 C3 C4 -179.8(8) . . . . ?
C2 C3 C4 C5 0.0 . . . . ?
C3 C4 C5 C6 0.0 . . . . ?
C4 C5 C6 C7 0.0 . . . . ?
C5 C6 C7 C2 0.0 . . . . ?
C5 C6 C7 C8 -178.3(8) . . . . ?
C3 C2 C7 C6 0.0 . . . . ?
C1 C2 C7 C6 179.8(6) . . . . ?
C3 C2 C7 C8 178.6(6) . . . . ?
C1 C2 C7 C8 -1.6(7) . . . . ?
C6 C7 C8 O2 -1.0(15) . . . . ?
C2 C7 C8 O2 -179.4(10) . . . . ?
C6 C7 C8 N1 179.7(5) . . . . ?
C2 C7 C8 N1 1.3(8) . . . . ?
O3 C9 C10 C15 -175.1(6) . . . . ?
C38 C9 C10 C15 62.7(9) . . . . ?
C16 C9 C10 C15 -59.7(10) . . . . ?
O3 C9 C10 C11 7.5(9) . . . . ?
C38 C9 C10 C11 -114.7(8) . . . . ?
C16 C9 C10 C11 122.9(8) . . . . ?
C11 C10 C15 C14 0.0 . . . . ?
C9 C10 C15 C14 -177.4(7) . . . . ?
C11 C10 C15 Cl2 -176.8(5) . . . . ?
C9 C10 C15 Cl2 5.8(7) . . . . ?
C10 C15 C14 C13 0.0 . . . . ?
Cl2 C15 C14 C13 177.0(5) . . . . ?
C15 C14 C13 C12 0.0 . . . . ?
C15 C14 C13 Cl1 -178.6(5) . . . . ?
C14 C13 C12 C11 0.0 . . . . ?
Cl1 C13 C12 C11 178.7(5) . . . . ?
C13 C12 C11 C10 0.0 . . . . ?
C15 C10 C11 C12 0.0 . . . . ?
C9 C10 C11 C12 177.5(7) . . . . ?
O3 C9 C16 O4 85.9(15) . . . . ?
C10 C9 C16 O4 -32.7(16) . . . . ?
C38 C9 C16 O4 -154.6(13) . . . . ?
O3 C9 C16 O5 -90.7(10) . . . . ?
C10 C9 C16 O5 150.7(9) . . . . ?
C38 C9 C16 O5 28.9(13) . . . . ?
O6 C19 C20 C21 -4.8(16) . . . . ?
N4 C19 C20 C21 179.5(5) . . . . ?
O6 C19 C20 C25 177.7(11) . . . . ?
N4 C19 C20 C25 2.0(8) . . . . ?
C25 C20 C21 C22 0.0 . . . . ?
C19 C20 C21 C22 -177.3(8) . . . . ?
C20 C21 C22 C23 0.0 . . . . ?
C21 C22 C23 C24 0.0 . . . . ?
C22 C23 C24 C25 0.0 . . . . ?
C23 C24 C25 C20 0.0 . . . . ?
C23 C24 C25 C26 178.1(8) . . . . ?
C21 C20 C25 C24 0.0 . . . . ?
C19 C20 C25 C24 177.8(7) . . . . ?
C21 C20 C25 C26 -178.5(7) . . . . ?
C19 C20 C25 C26 -0.7(7) . . . . ?
C24 C25 C26 O7 1.2(15) . . . . ?
C20 C25 C26 O7 179.5(10) . . . . ?
C24 C25 C26 N4 -179.2(5) . . . . ?
C20 C25 C26 N4 -0.9(8) . . . . ?
O8 C27 C28 C33 170.1(6) . . . . ?
C37 C27 C28 C33 -68.8(10) . . . . ?
C34 C27 C28 C33 53.8(10) . . . . ?
O8 C27 C28 C29 -9.2(10) . . . . ?
C37 C27 C28 C29 111.9(8) . . . . ?
C34 C27 C28 C29 -125.6(8) . . . . ?
C29 C28 C33 C32 0.0 . . . . ?
C27 C28 C33 C32 -179.3(7) . . . . ?
C29 C28 C33 Cl4 -179.8(6) . . . . ?
C27 C28 C33 Cl4 0.9(7) . . . . ?
C28 C33 C32 C31 0.0 . . . . ?
Cl4 C33 C32 C31 179.8(5) . . . . ?
C33 C32 C31 C30 0.0 . . . . ?
C33 C32 C31 Cl3 177.2(5) . . . . ?
C32 C31 C30 C29 0.0 . . . . ?
Cl3 C31 C30 C29 -177.2(5) . . . . ?
C31 C30 C29 C28 0.0 . . . . ?
C33 C28 C29 C30 0.0 . . . . ?
C27 C28 C29 C30 179.4(7) . . . . ?
O8 C27 C34 O9 -75.6(15) . . . . ?
C37 C27 C34 O9 162.8(13) . . . . ?
C28 C27 C34 O9 42.2(17) . . . . ?
O8 C27 C34 O10 103.5(11) . . . . ?
C37 C27 C34 O10 -18.1(14) . . . . ?
C28 C27 C34 O10 -138.7(10) . . . . ?
O2 C8 N1 N2 6.9(16) . . . . ?
C7 C8 N1 N2 -173.8(7) . . . . ?
O2 C8 N1 C1 -179.9(10) . . . . ?
C7 C8 N1 C1 -0.6(10) . . . . ?
O1 C1 N1 C8 -177.6(10) . . . . ?
C2 C1 N1 C8 -0.3(10) . . . . ?
O1 C1 N1 N2 -3.4(14) . . . . ?
C2 C1 N1 N2 173.8(7) . . . . ?
C8 N1 N2 C38 -7.8(13) . . . . ?
C1 N1 N2 C38 179.2(9) . . . . ?
N1 N2 C38 C9 179.4(8) . . . . ?
O3 C9 C38 N2 -3.6(13) . . . . ?
C10 C9 C38 N2 117.7(9) . . . . ?
C16 C9 C38 N2 -118.9(10) . . . . ?
O7 C26 N4 N5 -7.5(16) . . . . ?
C25 C26 N4 N5 173.0(8) . . . . ?
O7 C26 N4 C19 -178.2(10) . . . . ?
C25 C26 N4 C19 2.3(10) . . . . ?
O6 C19 N4 N5 9.5(15) . . . . ?
C20 C19 N4 N5 -174.5(7) . . . . ?
O6 C19 N4 C26 -178.7(11) . . . . ?
C20 C19 N4 C26 -2.7(10) . . . . ?
C26 N4 N5 C37 2.9(14) . . . . ?
C19 N4 N5 C37 173.0(9) . . . . ?
N4 N5 C37 C27 -179.2(8) . . . . ?
O8 C27 C37 N5 -2.8(13) . . . . ?
C28 C27 C37 N5 -122.6(10) . . . . ?
C34 C27 C37 N5 116.2(11) . . . . ?
O4 C16 O5 C17 2(2) . . . . ?
C9 C16 O5 C17 178.7(10) . . . . ?
C18 C17 O5 C16 -169.1(13) . . . . ?
O9 C34 O10 C35B 5(3) . . . . ?
C27 C34 O10 C35B -173.6(18) . . . . ?
O9 C34 O10 C35A -17(2) . . . . ?
C27 C34 O10 C35A 163.5(16) . . . . ?
C36B C35B O10 C34 -175(3) . . . . ?
C36A C35A O10 C34 114(3) . . . . ?
